data_7214905
loop_
_publ_author_name
'Zhang, Li-Min'
'Deng, Da-Yi'
'Peng, Guo'
'Sun, Lin'
'Liang, Li'
'Lan, Guo-Qiang'
'Deng, Hong'

_publ_section_title
;
 A series of three-dimensional (3D) chiral lanthanide coordination
 polymers generated by spontaneous resolution
;
_journal_issue 23
_journal_name_full CrystEngComm
_journal_page_first 8083
_journal_paper_doi 10.1039/c2ce26028j
_journal_volume 14
_journal_year 2012
_chemical_absolute_configuration ad
_chemical_formula_moiety 'C8 H11 Dy N2 O8'
_chemical_formula_sum 'C8 H11 Dy N2 O8'
_chemical_formula_weight 425.69
_chemical_name_systematic
;
?
;
_space_group_IT_number 19
_symmetry_cell_setting orthorhombic
_symmetry_space_group_name_Hall 'P 2ac 2ab'
_symmetry_space_group_name_H-M 'P 21 21 21'
_atom_sites_solution_hydrogens geom
_atom_sites_solution_primary direct
_atom_sites_solution_secondary difmap
_audit_creation_method SHELXL-97
_cell_angle_alpha 90.00
_cell_angle_beta 90.00
_cell_angle_gamma 90.00
_cell_formula_units_Z 4
_cell_length_a 7.7028(10)
_cell_length_b 8.2418(10)
_cell_length_c 18.692(2)
_cell_measurement_temperature 296(2)
_cell_volume 1186.7(2)
_computing_structure_refinement 'SHELXL-97 (Sheldrick, 1997)'
_computing_structure_solution 'SHELXS-97 (Sheldrick, 1990)'
_diffrn_ambient_temperature 296(2)
_diffrn_measured_fraction_theta_full 1.000
_diffrn_measured_fraction_theta_max 1.000
_diffrn_radiation_monochromator graphite
_diffrn_radiation_source 'fine-focus sealed tube'
_diffrn_radiation_type MoK\a
_diffrn_radiation_wavelength 0.71073
_diffrn_reflns_av_R_equivalents 0.0401
_diffrn_reflns_av_sigmaI/netI 0.0456
_diffrn_reflns_limit_h_max 9
_diffrn_reflns_limit_h_min -9
_diffrn_reflns_limit_k_max 9
_diffrn_reflns_limit_k_min -9
_diffrn_reflns_limit_l_max 19
_diffrn_reflns_limit_l_min -22
_diffrn_reflns_number 6089
_diffrn_reflns_theta_full 25.38
_diffrn_reflns_theta_max 25.38
_diffrn_reflns_theta_min 2.18
_exptl_absorpt_coefficient_mu 6.336
_exptl_absorpt_correction_T_max 0.728
_exptl_absorpt_correction_T_min 0.550
_exptl_absorpt_correction_type multi-scan
_exptl_absorpt_process_details 'Apex2 (Bruker, 2005)'
_exptl_crystal_colour colorless
_exptl_crystal_density_diffrn 2.383
_exptl_crystal_density_method 'not measured'
_exptl_crystal_description block
_exptl_crystal_F_000 812.0
_exptl_crystal_size_max 0.10
_exptl_crystal_size_mid 0.08
_exptl_crystal_size_min 0.05
_refine_diff_density_max 1.850
_refine_diff_density_min -1.302
_refine_diff_density_rms 0.164
_refine_ls_abs_structure_details 'Flack H D (1983), Acta Cryst. A39, 876-881'
_refine_ls_abs_structure_Flack 0.04(2)
_refine_ls_extinction_method none
_refine_ls_goodness_of_fit_ref 1.051
_refine_ls_hydrogen_treatment constr
_refine_ls_matrix_type full
_refine_ls_number_parameters 172
_refine_ls_number_reflns 2180
_refine_ls_number_restraints 0
_refine_ls_restrained_S_all 1.051
_refine_ls_R_factor_all 0.0384
_refine_ls_R_factor_gt 0.0376
_refine_ls_shift/su_max 0.000
_refine_ls_shift/su_mean 0.000
_refine_ls_structure_factor_coef Fsqd
_refine_ls_weighting_details 'calc w=1/[\s^2^(Fo^2^)+(0.0519P)^2^+10.3777P] where P=(Fo^2^+2Fc^2^)/3'
_refine_ls_weighting_scheme calc
_refine_ls_wR_factor_gt 0.0950
_refine_ls_wR_factor_ref 0.0955
_reflns_number_gt 2126
_reflns_number_total 2180
_reflns_threshold_expression >2sigma(I)
_cod_data_source_file c2ce26028j.txt
_cod_data_source_block 4b
_cod_depositor_comments
;
The following automatic conversions were performed:

'_symmetry_cell_setting' value 'Orthorhombic' changed to
'orthorhombic' according to
/usr/data/users/saulius/automatic-downloads/retrospective/RSC/lib/dictionaries/cif_core.dic
dictionary named 'cif_core.dic' version 2.4.2 from 2011-04-26.

Automatic conversion script
Id: cif_fix_values 2281 2013-09-26 08:29:07Z andrius 
;
_cod_original_sg_symbol_H-M ' P 21 21 21'
_cod_original_formula_sum 'C8 H11 Dy N2 O8 '
_cod_database_code 7214905

loop_
_symmetry_equiv_pos_as_xyz
'x, y, z'
'-x+1/2, -y, z+1/2'
'-x, y+1/2, -z+1/2'
'x+1/2, -y+1/2, -z'

loop_
_atom_site_label
_atom_site_type_symbol
_atom_site_fract_x
_atom_site_fract_y
_atom_site_fract_z
_atom_site_U_iso_or_equiv
_atom_site_adp_type
_atom_site_occupancy
_atom_site_symmetry_multiplicity
_atom_site_calc_flag
_atom_site_refinement_flags
Dy1 Dy 0.05939(5) 0.79986(5) 0.12248(2) 0.01200(14) Uani 1 1 d .
O1 O -0.2107(9) 0.6857(9) 0.1536(4) 0.0243(16) Uani 1 1 d .
N1 N -0.0187(10) 0.5527(10) 0.0510(5) 0.0183(18) Uani 1 1 d .
H1 H -0.0803 0.5907 0.0130 0.022 Uiso 1 1 calc R
O6 O 0.3304(10) 0.9016(9) 0.1771(4) 0.0235(16) Uani 1 1 d .
O3 O 0.2608(9) 0.7335(9) 0.0335(4) 0.0268(17) Uani 1 1 d .
O5 O 0.1944(11) 1.0675(9) 0.1041(4) 0.033(2) Uani 1 1 d .
C5 C 0.3043(12) 1.0413(12) 0.1522(5) 0.018(2) Uani 1 1 d .
C4 C 0.2686(12) 0.5986(13) 0.0014(5) 0.019(2) Uani 1 1 d .
C1 C -0.2537(13) 0.5412(12) 0.1388(5) 0.022(2) Uani 1 1 d .
C2 C -0.1378(14) 0.4454(14) 0.0890(7) 0.029(3) Uani 1 1 d .
H2A H -0.0720 0.3665 0.1163 0.034 Uiso 1 1 calc R
H2B H -0.2087 0.3870 0.0547 0.034 Uiso 1 1 calc R
C3 C 0.1333(14) 0.4720(14) 0.0198(6) 0.025(2) Uani 1 1 d .
H3A H 0.0996 0.4135 -0.0230 0.030 Uiso 1 1 calc R
H3B H 0.1810 0.3948 0.0537 0.030 Uiso 1 1 calc R
O2 O -0.3868(11) 0.4731(11) 0.1624(5) 0.039(2) Uani 1 1 d .
C6 C 0.3931(12) 1.1869(14) 0.1835(6) 0.024(2) Uani 1 1 d .
H6A H 0.4351 1.2548 0.1449 0.028 Uiso 1 1 calc R
H6B H 0.3089 1.2494 0.2106 0.028 Uiso 1 1 calc R
N2 N 0.5420(10) 1.1452(10) 0.2314(4) 0.0175(17) Uani 1 1 d .
H2C H 0.5822 1.2370 0.2515 0.021 Uiso 1 1 calc R
H2D H 0.5031 1.0808 0.2669 0.021 Uiso 1 1 calc R
C7 C 0.6870(13) 1.0625(13) 0.1948(5) 0.020(2) Uani 1 1 d .
H7A H 0.7246 1.1280 0.1546 0.024 Uiso 1 1 calc R
H7B H 0.6467 0.9592 0.1763 0.024 Uiso 1 1 calc R
O4 O 0.3809(10) 0.5623(9) -0.0440(4) 0.0281(18) Uani 1 1 d .
O8 O 0.9629(10) 0.9501(10) 0.2204(4) 0.0289(18) Uani 1 1 d .
C8 C 0.8399(11) 1.0337(12) 0.2443(5) 0.015(2) Uani 1 1 d .
O7 O 0.8349(9) 1.0949(9) 0.3057(4) 0.0240(16) Uani 1 1 d .

loop_
_atom_site_aniso_label
_atom_site_aniso_U_11
_atom_site_aniso_U_22
_atom_site_aniso_U_33
_atom_site_aniso_U_23
_atom_site_aniso_U_13
_atom_site_aniso_U_12
Dy1 0.0107(2) 0.0127(2) 0.0126(2) -0.00077(17) -0.00069(17) -0.00146(16)
O1 0.021(4) 0.022(4) 0.030(4) -0.005(3) 0.004(3) -0.006(3)
N1 0.015(4) 0.018(4) 0.022(4) -0.001(3) 0.006(3) -0.003(3)
O6 0.022(4) 0.019(4) 0.030(4) 0.003(3) -0.007(3) -0.003(3)
O3 0.021(4) 0.028(4) 0.032(4) -0.009(3) 0.015(3) -0.006(3)
O5 0.034(4) 0.026(4) 0.040(5) 0.010(3) -0.021(4) -0.017(4)
C5 0.009(4) 0.019(5) 0.028(5) 0.006(4) 0.001(4) -0.004(4)
C4 0.015(5) 0.026(6) 0.017(5) 0.004(4) 0.006(4) 0.002(4)
C1 0.021(5) 0.024(6) 0.020(5) -0.002(4) -0.001(4) -0.009(4)
C2 0.025(6) 0.023(6) 0.039(7) 0.002(5) 0.013(5) -0.008(5)
C3 0.025(6) 0.021(5) 0.030(6) -0.003(5) 0.013(5) -0.005(4)
O2 0.033(5) 0.033(5) 0.051(5) -0.008(4) 0.020(4) -0.016(4)
C6 0.014(4) 0.025(6) 0.032(6) 0.000(5) -0.009(4) 0.002(4)
N2 0.013(4) 0.017(4) 0.023(4) -0.003(3) 0.000(3) -0.003(3)
C7 0.014(5) 0.027(6) 0.018(5) -0.001(4) 0.000(4) -0.003(4)
O4 0.026(4) 0.026(4) 0.033(4) -0.001(3) 0.013(3) 0.004(3)
O8 0.020(4) 0.034(4) 0.033(4) -0.017(3) 0.001(3) 0.006(3)
C8 0.011(5) 0.016(5) 0.018(5) -0.005(4) 0.003(4) -0.003(4)
O7 0.026(4) 0.026(4) 0.020(4) -0.008(3) -0.003(3) 0.004(4)

loop_
_atom_type_symbol
_atom_type_description
_atom_type_scat_dispersion_real
_atom_type_scat_dispersion_imag
_atom_type_scat_source
C C 0.0033 0.0016 'International Tables Vol C Tables 4.2.6.8 and 6.1.1.4'
H H 0.0000 0.0000 'International Tables Vol C Tables 4.2.6.8 and 6.1.1.4'
N N 0.0061 0.0033 'International Tables Vol C Tables 4.2.6.8 and 6.1.1.4'
O O 0.0106 0.0060 'International Tables Vol C Tables 4.2.6.8 and 6.1.1.4'
Dy Dy -0.1892 4.4098 'International Tables Vol C Tables 4.2.6.8 and 6.1.1.4'

loop_
_geom_angle_atom_site_label_1
_geom_angle_atom_site_label_2
_geom_angle_atom_site_label_3
_geom_angle
_geom_angle_site_symmetry_1
_geom_angle_site_symmetry_3
O7 Dy1 O4 160.1(3) 3_645 4_465
O7 Dy1 O8 92.6(3) 3_645 1_455
O4 Dy1 O8 92.7(3) 4_465 1_455
O7 Dy1 O3 90.5(3) 3_645 .
O4 Dy1 O3 93.4(3) 4_465 .
O8 Dy1 O3 153.3(3) 1_455 .
O7 Dy1 O1 82.8(3) 3_645 .
O4 Dy1 O1 80.1(3) 4_465 .
O8 Dy1 O1 74.7(3) 1_455 .
O3 Dy1 O1 131.9(2) . .
O7 Dy1 O5 126.0(3) 3_645 .
O4 Dy1 O5 73.9(3) 4_465 .
O8 Dy1 O5 76.6(3) 1_455 .
O3 Dy1 O5 80.2(3) . .
O1 Dy1 O5 139.9(3) . .
O7 Dy1 O6 73.1(2) 3_645 .
O4 Dy1 O6 126.8(3) 4_465 .
O8 Dy1 O6 76.4(3) 1_455 .
O3 Dy1 O6 79.2(3) . .
O1 Dy1 O6 141.2(2) . .
O5 Dy1 O6 52.9(3) . .
O7 Dy1 N1 78.4(3) 3_645 .
O4 Dy1 N1 85.3(3) 4_465 .
O8 Dy1 N1 140.6(3) 1_455 .
O3 Dy1 N1 65.8(2) . .
O1 Dy1 N1 66.1(2) . .
O5 Dy1 N1 138.9(3) . .
O6 Dy1 N1 134.3(3) . .
C1 O1 Dy1 123.5(7) . .
C2 N1 C3 114.9(8) . .
C2 N1 Dy1 112.6(7) . .
C3 N1 Dy1 112.8(6) . .
C5 O6 Dy1 91.3(6) . .
C4 O3 Dy1 125.1(6) . .
C5 O5 Dy1 91.7(6) . .
O5 C5 O6 122.1(9) . .
O5 C5 C6 116.7(9) . .
O6 C5 C6 121.0(9) . .
O4 C4 O3 124.5(9) . .
O4 C4 C3 117.8(9) . .
O3 C4 C3 117.7(8) . .
O2 C1 O1 124.1(10) . .
O2 C1 C2 117.8(9) . .
O1 C1 C2 118.1(9) . .
N1 C2 C1 110.8(9) . .
N1 C3 C4 109.1(8) . .
N2 C6 C5 113.6(9) . .
C7 N2 C6 114.1(8) . .
N2 C7 C8 112.2(8) . .
C4 O4 Dy1 136.6(7) . 4_565
C8 O8 Dy1 144.3(7) . 1_655
O8 C8 O7 124.7(9) . .
O8 C8 C7 117.2(8) . .
O7 C8 C7 118.1(8) . .
C8 O7 Dy1 144.7(7) . 3_655

loop_
_geom_bond_atom_site_label_1
_geom_bond_atom_site_label_2
_geom_bond_distance
_geom_bond_site_symmetry_2
Dy1 O7 2.306(7) 3_645
Dy1 O4 2.309(8) 4_465
Dy1 O8 2.332(7) 1_455
Dy1 O3 2.339(7) .
Dy1 O1 2.356(7) .
Dy1 O5 2.463(7) .
Dy1 O6 2.471(7) .
Dy1 N1 2.509(8) .
O1 C1 1.266(12) .
N1 C2 1.458(13) .
N1 C3 1.468(13) .
O6 C5 1.258(12) .
O3 C4 1.265(12) .
O5 C5 1.254(13) .
C5 C6 1.500(14) .
C4 O4 1.248(12) .
C4 C3 1.514(14) .
C1 O2 1.250(13) .
C1 C2 1.512(15) .
C6 N2 1.495(12) .
N2 C7 1.477(13) .
C7 C8 1.516(13) .
O4 Dy1 2.309(8) 4_565
O8 C8 1.253(12) .
O8 Dy1 2.332(7) 1_655
C8 O7 1.255(12) .
O7 Dy1 2.306(7) 3_655
